data_4068136
loop_
_publ_author_name
'Baillie, Rhett A.'
'Tran, Tommy'
'Lalonde, Kathryn M.'
'Tsang, Jenkins Y. K.'
'Thibault, Michelle E.'
'Patrick, Brian O.'
'Legzdins, Peter'

_publ_section_title
;
 Factors Influencing the Outcomes of Intermolecular C--H Activations of
 Hydrocarbons Initiated by CpW(NO)(CH2CMe3)(\h3-allyl) Complexes (Cp =
 \h5-C5Me5(Cp*), \h5-C5Me4H (Cp&#x2032;))
;
_journal_issue 3
_journal_name_full Organometallics
_journal_page_first 1055
_journal_paper_doi 10.1021/om201133r
_journal_volume 31
_journal_year 2012
_chemical_formula_moiety 'C23 H33 N O W'
_chemical_formula_sum 'C23 H33 N O W'
_chemical_formula_weight 523.35
_chemical_name_systematic
;
 ?
;
_space_group_IT_number 14
_symmetry_cell_setting monoclinic
_symmetry_space_group_name_Hall '-P 2ybc'
_symmetry_space_group_name_H-M 'P 1 21/c 1'
_atom_sites_solution_hydrogens geom
_atom_sites_solution_primary direct
_atom_sites_solution_secondary difmap
_audit_creation_method SHELXL-97
_cell_angle_alpha 90.00
_cell_angle_beta 115.076(2)
_cell_angle_gamma 90.00
_cell_formula_units_Z 4
_cell_length_a 15.8750(7)
_cell_length_b 10.3935(4)
_cell_length_c 13.9479(6)
_cell_measurement_reflns_used 8242
_cell_measurement_temperature 103(2)
_cell_measurement_theta_max 22.50
_cell_measurement_theta_min 2.42
_cell_volume 2084.45(16)
_computing_molecular_graphics 'Ortep-3 for Windows (Farrugia, 1997)'
_computing_publication_material 'WinGX publication routines (Farrugia, 1999)'
_computing_structure_refinement 'SHELXL-97 (Sheldrick, 1997)'
_computing_structure_solution 'SIR92 (Altomare, et al., 1993)'
_diffrn_ambient_temperature 103(2)
_diffrn_measured_fraction_theta_full 0.995
_diffrn_measured_fraction_theta_max 0.995
_diffrn_measurement_device_type 'Bruker X8 Apex II'
_diffrn_measurement_method 'area detector'
_diffrn_radiation_monochromator graphite
_diffrn_radiation_source 'fine-focus sealed tube'
_diffrn_radiation_type MoK\a
_diffrn_radiation_wavelength 0.71073
_diffrn_reflns_av_R_equivalents 0.0000
_diffrn_reflns_av_sigmaI/netI 0.0528
_diffrn_reflns_limit_h_max 20
_diffrn_reflns_limit_h_min 0
_diffrn_reflns_limit_k_max 0
_diffrn_reflns_limit_k_min -13
_diffrn_reflns_limit_l_max 16
_diffrn_reflns_limit_l_min -18
_diffrn_reflns_number 4955
_diffrn_reflns_theta_full 27.90
_diffrn_reflns_theta_max 27.90
_diffrn_reflns_theta_min 1.42
_exptl_absorpt_coefficient_mu 5.553
_exptl_absorpt_correction_T_max 0.4348
_exptl_absorpt_correction_T_min 0.2485
_exptl_absorpt_correction_type multi-scan
_exptl_crystal_colour orange
_exptl_crystal_density_diffrn 1.668
_exptl_crystal_density_method 'not measured'
_exptl_crystal_description block
_exptl_crystal_F_000 1040
_exptl_crystal_size_max 0.25
_exptl_crystal_size_mid 0.15
_exptl_crystal_size_min 0.15
_refine_diff_density_max 1.580
_refine_diff_density_min -1.814
_refine_diff_density_rms 0.218
_refine_ls_extinction_method none
_refine_ls_goodness_of_fit_ref 1.026
_refine_ls_hydrogen_treatment constr
_refine_ls_matrix_type full
_refine_ls_number_parameters 242
_refine_ls_number_reflns 4955
_refine_ls_number_restraints 0
_refine_ls_restrained_S_all 1.026
_refine_ls_R_factor_all 0.0503
_refine_ls_R_factor_gt 0.0326
_refine_ls_shift/su_max 0.029
_refine_ls_shift/su_mean 0.003
_refine_ls_structure_factor_coef Fsqd
_refine_ls_weighting_details 'calc w=1/[\s^2^(Fo^2^)+(0.0472P)^2^+0.9440P] where P=(Fo^2^+2Fc^2^)/3'
_refine_ls_weighting_scheme calc
_refine_ls_wR_factor_gt 0.0841
_refine_ls_wR_factor_ref 0.0889
_reflns_number_gt 3831
_reflns_number_total 4955
_reflns_threshold_expression >2sigma(I)
_cod_data_source_file om201133r_si_001.cif
_cod_data_source_block 7_prime
_cod_depositor_comments
;
The following automatic conversions were performed:

'_symmetry_cell_setting' value 'Monoclinic' changed to 'monoclinic'
according to /home/saulius/struct/CIF-dictionaries/cif_core.dic
dictionary named 'cif_core.dic' version 2.4.1 from 2010-06-29.

Automatic conversion script
Id: cif_fix_values 1715 2011-07-08 13:25:40Z adriana 
;
_cod_original_cell_volume 2084.45(15)
_cod_original_sg_symbol_H-M P21/c
_cod_database_code 4068136

loop_
_symmetry_equiv_pos_as_xyz
'x, y, z'
'-x, y+1/2, -z+1/2'
'-x, -y, -z'
'x, -y-1/2, z-1/2'

loop_
_atom_site_label
_atom_site_type_symbol
_atom_site_fract_x
_atom_site_fract_y
_atom_site_fract_z
_atom_site_U_iso_or_equiv
_atom_site_adp_type
_atom_site_occupancy
_atom_site_symmetry_multiplicity
_atom_site_calc_flag
_atom_site_refinement_flags
C1 C 0.1607(4) 0.1052(5) 0.8172(4) 0.0167(11) Uani 1 1 d .
H1 H 0.1911 0.1898 0.8182 0.020 Uiso 1 1 calc R
C2 C 0.1182(4) 0.0246(6) 0.7269(4) 0.0192(12) Uani 1 1 d .
C3 C 0.0753(4) -0.0804(5) 0.7572(4) 0.0183(12) Uani 1 1 d .
C4 C 0.0911(4) -0.0594(6) 0.8659(5) 0.0194(12) Uani 1 1 d .
C5 C 0.1447(4) 0.0540(6) 0.9024(4) 0.0194(12) Uani 1 1 d .
C6 C 0.1168(4) 0.0482(6) 0.6201(5) 0.0277(14) Uani 1 1 d .
H6A H 0.0577 0.0886 0.5737 0.042 Uiso 1 1 calc R
H6B H 0.1233 -0.0339 0.5893 0.042 Uiso 1 1 calc R
H6C H 0.1683 0.1051 0.6275 0.042 Uiso 1 1 calc R
C7 C 0.0176(4) -0.1844(6) 0.6850(5) 0.0271(14) Uani 1 1 d .
H7A H -0.0465 -0.1539 0.6464 0.041 Uiso 1 1 calc R
H7B H 0.0181 -0.2604 0.7268 0.041 Uiso 1 1 calc R
H7C H 0.0432 -0.2069 0.6345 0.041 Uiso 1 1 calc R
C8 C 0.0498(4) -0.1368(6) 0.9252(5) 0.0284(14) Uani 1 1 d .
H8A H 0.0964 -0.1499 0.9980 0.043 Uiso 1 1 calc R
H8B H 0.0297 -0.2205 0.8905 0.043 Uiso 1 1 calc R
H8C H -0.0038 -0.0911 0.9260 0.043 Uiso 1 1 calc R
C9 C 0.1726(4) 0.1158(6) 1.0088(5) 0.0260(14) Uani 1 1 d .
H9A H 0.1228 0.1729 1.0067 0.039 Uiso 1 1 calc R
H9B H 0.2297 0.1658 1.0267 0.039 Uiso 1 1 calc R
H9C H 0.1837 0.0490 1.0623 0.039 Uiso 1 1 calc R
C10 C 0.2139(4) -0.2928(5) 0.9060(4) 0.0177(11) Uani 1 1 d .
H10A H 0.2323 -0.2873 0.9831 0.021 Uiso 1 1 calc R
H10B H 0.1458 -0.3073 0.8724 0.021 Uiso 1 1 calc R
C11 C 0.2591(4) -0.4172(6) 0.8876(4) 0.0186(11) Uani 1 1 d .
C12 C 0.3628(4) -0.4053(5) 0.9195(4) 0.0217(12) Uani 1 1 d .
H12A H 0.3882 -0.4898 0.9148 0.032 Uiso 1 1 calc R
H12B H 0.3936 -0.3734 0.9923 0.032 Uiso 1 1 calc R
H12C H 0.3736 -0.3450 0.8718 0.032 Uiso 1 1 calc R
C13 C 0.2097(4) -0.4596(6) 0.7730(5) 0.0250(13) Uani 1 1 d .
H13A H 0.2140 -0.3912 0.7268 0.037 Uiso 1 1 calc R
H13B H 0.1442 -0.4769 0.7556 0.037 Uiso 1 1 calc R
H13C H 0.2391 -0.5379 0.7624 0.037 Uiso 1 1 calc R
C14 C 0.2439(4) -0.5229(6) 0.9578(5) 0.0239(13) Uani 1 1 d .
H14A H 0.2676 -0.6053 0.9455 0.036 Uiso 1 1 calc R
H14B H 0.1773 -0.5308 0.9395 0.036 Uiso 1 1 calc R
H14C H 0.2772 -0.4990 1.0326 0.036 Uiso 1 1 calc R
C15 C 0.3808(4) 0.2374(6) 0.8180(5) 0.0245(13) Uani 1 1 d .
H15 H 0.3582 0.2876 0.8590 0.029 Uiso 1 1 calc R
C16 C 0.4058(4) 0.2979(6) 0.7451(5) 0.0289(14) Uani 1 1 d .
H16 H 0.3993 0.3885 0.7363 0.035 Uiso 1 1 calc R
C17 C 0.4398(4) 0.2278(7) 0.6857(5) 0.0304(15) Uani 1 1 d .
H17 H 0.4572 0.2690 0.6360 0.037 Uiso 1 1 calc R
C18 C 0.4481(4) 0.0962(6) 0.6996(5) 0.0257(13) Uani 1 1 d .
H18 H 0.4718 0.0468 0.6592 0.031 Uiso 1 1 calc R
C19 C 0.4224(4) 0.0347(6) 0.7716(4) 0.0189(11) Uani 1 1 d .
H19 H 0.4282 -0.0561 0.7795 0.023 Uiso 1 1 calc R
C20 C 0.3884(3) 0.1052(5) 0.8319(4) 0.0190(11) Uani 1 1 d .
C21 C 0.3602(4) 0.0462(5) 0.9100(4) 0.0165(11) Uani 1 1 d .
H21 H 0.3540 0.1126 0.9585 0.020 Uiso 1 1 calc R
C22 C 0.3944(4) -0.0717(5) 0.9644(4) 0.0188(12) Uani 1 1 d .
H22 H 0.4423 -0.1226 0.9519 0.023 Uiso 1 1 calc R
C23 C 0.3558(4) -0.1185(6) 1.0291(4) 0.0216(13) Uani 1 1 d .
H23A H 0.3532 -0.0584 1.0829 0.026 Uiso 1 1 calc R
H23B H 0.3729 -0.2075 1.0556 0.026 Uiso 1 1 calc R
N1 N 0.2676(3) -0.1641(4) 0.7564(4) 0.0169(10) Uani 1 1 d .
O1 O 0.2777(3) -0.2006(4) 0.6790(3) 0.0245(9) Uani 1 1 d .
W1 W 0.237406(14) -0.09623(2) 0.854416(16) 0.01347(8) Uani 1 1 d .

loop_
_atom_site_aniso_label
_atom_site_aniso_U_11
_atom_site_aniso_U_22
_atom_site_aniso_U_33
_atom_site_aniso_U_23
_atom_site_aniso_U_13
_atom_site_aniso_U_12
C1 0.013(2) 0.014(3) 0.023(3) 0.003(2) 0.008(2) 0.004(2)
C2 0.015(3) 0.022(3) 0.020(3) -0.001(2) 0.007(2) 0.006(2)
C3 0.010(2) 0.019(3) 0.022(3) 0.000(2) 0.003(2) 0.001(2)
C4 0.013(2) 0.021(3) 0.027(3) 0.001(2) 0.011(2) 0.002(2)
C5 0.016(3) 0.022(3) 0.021(3) -0.002(2) 0.009(2) 0.003(2)
C6 0.025(3) 0.028(4) 0.030(3) 0.005(3) 0.012(3) 0.007(3)
C7 0.018(3) 0.024(4) 0.032(3) -0.004(3) 0.004(2) -0.002(2)
C8 0.027(3) 0.027(4) 0.038(4) 0.004(3) 0.021(3) -0.001(3)
C9 0.032(3) 0.026(4) 0.023(3) -0.001(2) 0.015(3) 0.005(3)
C10 0.017(2) 0.016(3) 0.020(3) -0.001(2) 0.007(2) 0.001(2)
C11 0.019(3) 0.018(3) 0.020(3) 0.001(2) 0.010(2) 0.004(2)
C12 0.034(3) 0.008(3) 0.026(3) 0.003(2) 0.015(2) 0.006(3)
C13 0.033(3) 0.018(3) 0.024(3) -0.002(2) 0.012(3) 0.002(3)
C14 0.027(3) 0.014(3) 0.032(3) -0.001(2) 0.013(3) -0.003(2)
C15 0.020(3) 0.018(3) 0.037(3) -0.001(2) 0.013(3) -0.004(2)
C16 0.027(3) 0.017(3) 0.046(4) 0.003(3) 0.018(3) 0.000(3)
C17 0.025(3) 0.033(4) 0.031(3) 0.006(3) 0.009(3) -0.007(3)
C18 0.016(3) 0.033(4) 0.028(3) -0.005(3) 0.009(2) -0.006(3)
C19 0.016(3) 0.017(3) 0.022(3) -0.003(2) 0.007(2) -0.002(2)
C20 0.009(2) 0.020(3) 0.023(3) 0.000(2) 0.002(2) -0.002(2)
C21 0.013(2) 0.015(3) 0.022(3) -0.003(2) 0.008(2) 0.000(2)
C22 0.011(2) 0.018(3) 0.022(3) -0.004(2) 0.001(2) 0.000(2)
C23 0.017(3) 0.020(3) 0.020(3) -0.002(2) 0.001(2) 0.001(2)
N1 0.013(2) 0.012(2) 0.022(2) -0.0007(18) 0.0032(18) -0.0028(18)
O1 0.033(2) 0.022(2) 0.023(2) -0.0050(18) 0.0170(18) -0.0010(19)
W1 0.01106(10) 0.01253(12) 0.01571(11) -0.00021(10) 0.00459(7) 0.00015(9)

loop_
_atom_type_symbol
_atom_type_description
_atom_type_scat_dispersion_real
_atom_type_scat_dispersion_imag
_atom_type_scat_source
C C 0.0033 0.0016 'International Tables Vol C Tables 4.2.6.8 and 6.1.1.4'
H H 0.0000 0.0000 'International Tables Vol C Tables 4.2.6.8 and 6.1.1.4'
N N 0.0061 0.0033 'International Tables Vol C Tables 4.2.6.8 and 6.1.1.4'
O O 0.0106 0.0060 'International Tables Vol C Tables 4.2.6.8 and 6.1.1.4'
W W -0.8490 6.8722 'International Tables Vol C Tables 4.2.6.8 and 6.1.1.4'

loop_
_geom_angle_atom_site_label_1
_geom_angle_atom_site_label_2
_geom_angle_atom_site_label_3
_geom_angle
C2 C1 C5 109.5(5)
C2 C1 W1 71.3(3)
C5 C1 W1 75.1(3)
C2 C1 H1 125.1
C5 C1 H1 125.1
W1 C1 H1 125.1
C1 C2 C3 107.0(5)
C1 C2 C6 125.8(5)
C3 C2 C6 127.2(5)
C1 C2 W1 73.5(3)
C3 C2 W1 72.6(3)
C6 C2 W1 120.6(4)
C2 C3 C4 107.5(5)
C2 C3 C7 125.5(5)
C4 C3 C7 126.8(5)
C2 C3 W1 71.6(3)
C4 C3 W1 75.2(3)
C7 C3 W1 123.1(4)
C5 C4 C3 108.3(5)
C5 C4 C8 126.1(5)
C3 C4 C8 125.4(5)
C5 C4 W1 73.1(3)
C3 C4 W1 69.6(3)
C8 C4 W1 127.6(4)
C4 C5 C1 107.7(5)
C4 C5 C9 126.3(5)
C1 C5 C9 125.8(5)
C4 C5 W1 73.0(3)
C1 C5 W1 70.5(3)
C9 C5 W1 126.0(4)
C2 C6 H6A 109.5
C2 C6 H6B 109.5
H6A C6 H6B 109.5
C2 C6 H6C 109.5
H6A C6 H6C 109.5
H6B C6 H6C 109.5
C3 C7 H7A 109.5
C3 C7 H7B 109.5
H7A C7 H7B 109.5
C3 C7 H7C 109.5
H7A C7 H7C 109.5
H7B C7 H7C 109.5
C4 C8 H8A 109.5
C4 C8 H8B 109.5
H8A C8 H8B 109.5
C4 C8 H8C 109.5
H8A C8 H8C 109.5
H8B C8 H8C 109.5
C5 C9 H9A 109.5
C5 C9 H9B 109.5
H9A C9 H9B 109.5
C5 C9 H9C 109.5
H9A C9 H9C 109.5
H9B C9 H9C 109.5
C11 C10 W1 123.6(4)
C11 C10 H10A 106.4
W1 C10 H10A 106.4
C11 C10 H10B 106.4
W1 C10 H10B 106.4
H10A C10 H10B 106.5
C12 C11 C13 110.1(5)
C12 C11 C10 113.8(5)
C13 C11 C10 110.3(5)
C12 C11 C14 108.2(5)
C13 C11 C14 108.0(5)
C10 C11 C14 106.1(5)
C11 C12 H12A 109.5
C11 C12 H12B 109.5
H12A C12 H12B 109.5
C11 C12 H12C 109.5
H12A C12 H12C 109.5
H12B C12 H12C 109.5
C11 C13 H13A 109.5
C11 C13 H13B 109.5
H13A C13 H13B 109.5
C11 C13 H13C 109.5
H13A C13 H13C 109.5
H13B C13 H13C 109.5
C11 C14 H14A 109.5
C11 C14 H14B 109.5
H14A C14 H14B 109.5
C11 C14 H14C 109.5
H14A C14 H14C 109.5
H14B C14 H14C 109.5
C16 C15 C20 121.1(6)
C16 C15 H15 119.4
C20 C15 H15 119.4
C17 C16 C15 120.6(6)
C17 C16 H16 119.7
C15 C16 H16 119.7
C16 C17 C18 118.6(6)
C16 C17 H17 120.7
C18 C17 H17 120.7
C17 C18 C19 121.2(6)
C17 C18 H18 119.4
C19 C18 H18 119.4
C20 C19 C18 120.3(6)
C20 C19 H19 119.8
C18 C19 H19 119.8
C19 C20 C15 118.1(6)
C19 C20 C21 123.1(5)
C15 C20 C21 118.8(5)
C22 C21 C20 125.8(5)
C22 C21 W1 72.8(3)
C20 C21 W1 119.8(4)
C22 C21 H21 111.1
C20 C21 H21 111.1
W1 C21 H21 111.1
C23 C22 C21 118.6(5)
C23 C22 W1 75.1(3)
C21 C22 W1 71.4(3)
C23 C22 H22 120.6
C21 C22 H22 120.6
W1 C22 H22 120.6
C22 C23 W1 70.8(3)
C22 C23 H23A 116.5
W1 C23 H23A 116.5
C22 C23 H23B 116.5
W1 C23 H23B 116.5
H23A C23 H23B 113.5
O1 N1 W1 170.7(4)
N1 W1 C10 91.2(2)
N1 W1 C21 92.8(2)
C10 W1 C21 135.02(19)
N1 W1 C22 89.3(2)
C10 W1 C22 99.56(19)
C21 W1 C22 35.79(18)
N1 W1 C2 91.33(19)
C10 W1 C2 122.7(2)
C21 W1 C2 102.0(2)
C22 W1 C2 137.7(2)
N1 W1 C3 99.8(2)
C10 W1 C3 87.62(19)
C21 W1 C3 135.39(19)
C22 W1 C3 168.3(2)
C2 W1 C3 35.78(19)
N1 W1 C1 117.7(2)
C10 W1 C1 137.22(19)
C21 W1 C1 77.82(18)
C22 W1 C1 110.87(19)
C2 W1 C1 35.19(18)
C3 W1 C1 58.39(19)
N1 W1 C23 113.4(2)
C10 W1 C23 75.51(19)
C21 W1 C23 61.9(2)
C22 W1 C23 34.1(2)
C2 W1 C23 150.0(2)
C3 W1 C23 142.7(2)
C1 W1 C23 114.90(19)
N1 W1 C4 133.81(19)
C10 W1 C4 80.13(19)
C21 W1 C4 125.01(19)
C22 W1 C4 136.8(2)
C2 W1 C4 58.43(19)
C3 W1 C4 35.16(19)
C1 W1 C4 57.08(19)
C23 W1 C4 108.1(2)
N1 W1 C5 149.5(2)
C10 W1 C5 107.10(19)
C21 W1 C5 91.11(19)
C22 W1 C5 110.73(19)
C2 W1 C5 58.27(19)
C3 W1 C5 58.03(19)
C1 W1 C5 34.42(19)
C23 W1 C5 95.08(19)
C4 W1 C5 33.95(19)

loop_
_geom_bond_atom_site_label_1
_geom_bond_atom_site_label_2
_geom_bond_distance
C1 C2 1.423(7)
C1 C5 1.419(8)
C1 W1 2.366(5)
C1 H1 1.0000
C2 C3 1.441(8)
C2 C6 1.501(8)
C2 W1 2.338(5)
C3 C4 1.444(8)
C3 C7 1.497(7)
C3 W1 2.351(5)
C4 C5 1.416(8)
C4 C8 1.490(8)
C4 W1 2.425(5)
C5 C9 1.501(8)
C5 W1 2.427(6)
C6 H6A 0.9800
C6 H6B 0.9800
C6 H6C 0.9800
C7 H7A 0.9800
C7 H7B 0.9800
C7 H7C 0.9800
C8 H8A 0.9800
C8 H8B 0.9800
C8 H8C 0.9800
C9 H9A 0.9800
C9 H9B 0.9800
C9 H9C 0.9800
C10 C11 1.552(8)
C10 W1 2.249(6)
C10 H10A 0.9900
C10 H10B 0.9900
C11 C12 1.517(8)
C11 C13 1.518(8)
C11 C14 1.557(8)
C12 H12A 0.9800
C12 H12B 0.9800
C12 H12C 0.9800
C13 H13A 0.9800
C13 H13B 0.9800
C13 H13C 0.9800
C14 H14A 0.9800
C14 H14B 0.9800
C14 H14C 0.9800
C15 C16 1.387(8)
C15 C20 1.386(8)
C15 H15 0.9500
C16 C17 1.374(9)
C16 H16 0.9500
C17 C18 1.379(9)
C17 H17 0.9500
C18 C19 1.389(8)
C18 H18 0.9500
C19 C20 1.387(8)
C19 H19 0.9500
C20 C21 1.474(8)
C21 C22 1.422(7)
C21 W1 2.305(5)
C21 H21 1.0000
C22 C23 1.378(8)
C22 W1 2.322(5)
C22 H22 1.0000
C23 W1 2.375(5)
C23 H23A 0.9900
C23 H23B 0.9900
N1 O1 1.218(6)
N1 W1 1.775(5)

loop_
_geom_torsion_atom_site_label_1
_geom_torsion_atom_site_label_2
_geom_torsion_atom_site_label_3
_geom_torsion_atom_site_label_4
_geom_torsion
C5 C1 C2 C3 -0.6(6)
W1 C1 C2 C3 65.4(4)
C5 C1 C2 C6 177.9(5)
W1 C1 C2 C6 -116.2(5)
C5 C1 C2 W1 -65.9(4)
C1 C2 C3 C4 1.3(6)
C6 C2 C3 C4 -177.1(5)
W1 C2 C3 C4 67.2(4)
C1 C2 C3 C7 176.0(5)
C6 C2 C3 C7 -2.4(9)
W1 C2 C3 C7 -118.0(5)
C1 C2 C3 W1 -66.0(4)
C6 C2 C3 W1 115.6(6)
C2 C3 C4 C5 -1.5(6)
C7 C3 C4 C5 -176.2(5)
W1 C3 C4 C5 63.3(4)
C2 C3 C4 C8 172.8(5)
C7 C3 C4 C8 -1.8(9)
W1 C3 C4 C8 -122.3(6)
C2 C3 C4 W1 -64.9(4)
C7 C3 C4 W1 120.5(6)
C3 C4 C5 C1 1.2(6)
C8 C4 C5 C1 -173.1(5)
W1 C4 C5 C1 62.3(4)
C3 C4 C5 C9 176.3(5)
C8 C4 C5 C9 2.0(9)
W1 C4 C5 C9 -122.6(6)
C3 C4 C5 W1 -61.1(4)
C8 C4 C5 W1 124.6(6)
C2 C1 C5 C4 -0.4(6)
W1 C1 C5 C4 -63.9(4)
C2 C1 C5 C9 -175.6(5)
W1 C1 C5 C9 120.9(6)
C2 C1 C5 W1 63.5(4)
W1 C10 C11 C12 47.9(6)
W1 C10 C11 C13 -76.4(6)
W1 C10 C11 C14 166.8(4)
C20 C15 C16 C17 -0.8(9)
C15 C16 C17 C18 0.3(9)
C16 C17 C18 C19 0.3(9)
C17 C18 C19 C20 -0.5(8)
C18 C19 C20 C15 0.1(8)
C18 C19 C20 C21 -179.7(5)
C16 C15 C20 C19 0.5(8)
C16 C15 C20 C21 -179.6(5)
C19 C20 C21 C22 25.9(8)
C15 C20 C21 C22 -153.9(5)
C19 C20 C21 W1 -63.6(6)
C15 C20 C21 W1 116.6(5)
C20 C21 C22 C23 -175.2(5)
W1 C21 C22 C23 -60.5(5)
C20 C21 C22 W1 -114.7(5)
C21 C22 C23 W1 58.6(4)
O1 N1 W1 C10 120(3)
O1 N1 W1 C21 -105(3)
O1 N1 W1 C22 -140(3)
O1 N1 W1 C2 -3(3)
O1 N1 W1 C3 32(3)
O1 N1 W1 C1 -27(3)
O1 N1 W1 C23 -165(2)
O1 N1 W1 C4 43(3)
O1 N1 W1 C5 -8(3)
C11 C10 W1 N1 23.4(4)
C11 C10 W1 C21 -71.7(5)
C11 C10 W1 C22 -66.0(4)
C11 C10 W1 C2 115.8(4)
C11 C10 W1 C3 123.2(4)
C11 C10 W1 C1 158.4(4)
C11 C10 W1 C23 -90.4(4)
C11 C10 W1 C4 157.8(4)
C11 C10 W1 C5 178.7(4)
C22 C21 W1 N1 -85.0(3)
C20 C21 W1 N1 37.0(4)
C22 C21 W1 C10 9.5(4)
C20 C21 W1 C10 131.5(4)
C20 C21 W1 C22 121.9(6)
C22 C21 W1 C2 -176.9(3)
C20 C21 W1 C2 -55.0(4)
C22 C21 W1 C3 168.1(3)
C20 C21 W1 C3 -70.0(5)
C22 C21 W1 C1 157.3(4)
C20 C21 W1 C1 -80.7(4)
C22 C21 W1 C23 30.2(3)
C20 C21 W1 C23 152.1(5)
C22 C21 W1 C4 123.4(3)
C20 C21 W1 C4 -114.7(4)
C22 C21 W1 C5 125.3(3)
C20 C21 W1 C5 -112.7(4)
C23 C22 W1 N1 -136.6(4)
C21 C22 W1 N1 95.7(3)
C23 C22 W1 C10 -45.5(4)
C21 C22 W1 C10 -173.2(3)
C23 C22 W1 C21 127.7(5)
C23 C22 W1 C2 132.2(4)
C21 C22 W1 C2 4.5(5)
C23 C22 W1 C3 81.9(10)
C21 C22 W1 C3 -45.8(11)
C23 C22 W1 C1 103.9(4)
C21 C22 W1 C1 -23.8(4)
C21 C22 W1 C23 -127.7(5)
C23 C22 W1 C4 40.3(5)
C21 C22 W1 C4 -87.5(4)
C23 C22 W1 C5 67.0(4)
C21 C22 W1 C5 -60.7(4)
C1 C2 W1 N1 -140.6(3)
C3 C2 W1 N1 105.0(3)
C6 C2 W1 N1 -18.4(5)
C1 C2 W1 C10 127.1(3)
C3 C2 W1 C10 12.7(4)
C6 C2 W1 C10 -110.7(5)
C1 C2 W1 C21 -47.5(3)
C3 C2 W1 C21 -161.9(3)
C6 C2 W1 C21 74.7(5)
C1 C2 W1 C22 -50.2(4)
C3 C2 W1 C22 -164.5(3)
C6 C2 W1 C22 72.0(6)
C1 C2 W1 C3 114.3(5)
C6 C2 W1 C3 -123.4(6)
C3 C2 W1 C1 -114.3(5)
C6 C2 W1 C1 122.2(6)
C1 C2 W1 C23 5.9(6)
C3 C2 W1 C23 -108.4(5)
C6 C2 W1 C23 128.1(5)
C1 C2 W1 C4 76.4(3)
C3 C2 W1 C4 -37.9(3)
C6 C2 W1 C4 -161.4(6)
C1 C2 W1 C5 36.3(3)
C3 C2 W1 C5 -78.1(3)
C6 C2 W1 C5 158.5(6)
C2 C3 W1 N1 -78.5(3)
C4 C3 W1 N1 167.0(3)
C7 C3 W1 N1 42.4(5)
C2 C3 W1 C10 -169.3(3)
C4 C3 W1 C10 76.2(3)
C7 C3 W1 C10 -48.4(5)
C2 C3 W1 C21 25.7(4)
C4 C3 W1 C21 -88.8(4)
C7 C3 W1 C21 146.6(4)
C2 C3 W1 C22 62.4(11)
C4 C3 W1 C22 -52.1(11)
C7 C3 W1 C22 -176.8(8)
C4 C3 W1 C2 -114.5(5)
C7 C3 W1 C2 120.9(6)
C2 C3 W1 C1 38.1(3)
C4 C3 W1 C1 -76.4(3)
C7 C3 W1 C1 158.9(6)
C2 C3 W1 C23 128.6(4)
C4 C3 W1 C23 14.0(5)
C7 C3 W1 C23 -110.6(5)
C2 C3 W1 C4 114.5(5)
C7 C3 W1 C4 -124.6(6)
C2 C3 W1 C5 78.8(3)
C4 C3 W1 C5 -35.7(3)
C7 C3 W1 C5 -160.3(6)
C2 C1 W1 N1 45.7(4)
C5 C1 W1 N1 162.8(3)
C2 C1 W1 C10 -81.3(4)
C5 C1 W1 C10 35.8(4)
C2 C1 W1 C21 132.4(4)
C5 C1 W1 C21 -110.5(3)
C2 C1 W1 C22 146.4(3)
C5 C1 W1 C22 -96.5(3)
C5 C1 W1 C2 117.1(5)
C2 C1 W1 C3 -38.7(3)
C5 C1 W1 C3 78.4(3)
C2 C1 W1 C23 -176.7(3)
C5 C1 W1 C23 -59.7(4)
C2 C1 W1 C4 -80.5(3)
C5 C1 W1 C4 36.5(3)
C2 C1 W1 C5 -117.1(5)
C22 C23 W1 N1 48.5(4)
C22 C23 W1 C10 133.4(4)
C22 C23 W1 C21 -31.6(3)
C22 C23 W1 C2 -94.6(5)
C22 C23 W1 C3 -160.7(3)
C22 C23 W1 C1 -90.8(4)
C22 C23 W1 C4 -152.3(3)
C22 C23 W1 C5 -120.2(3)
C5 C4 W1 N1 -135.4(4)
C3 C4 W1 N1 -17.9(5)
C8 C4 W1 N1 101.7(5)
C5 C4 W1 C10 142.5(4)
C3 C4 W1 C10 -100.0(3)
C8 C4 W1 C10 19.6(5)
C5 C4 W1 C21 3.5(4)
C3 C4 W1 C21 121.0(3)
C8 C4 W1 C21 -119.4(5)
C5 C4 W1 C22 49.0(4)
C3 C4 W1 C22 166.5(3)
C8 C4 W1 C22 -73.9(6)
C5 C4 W1 C2 -78.9(4)
C3 C4 W1 C2 38.6(3)
C8 C4 W1 C2 158.2(6)
C5 C4 W1 C3 -117.5(5)
C8 C4 W1 C3 119.6(7)
C5 C4 W1 C1 -37.0(3)
C3 C4 W1 C1 80.5(3)
C8 C4 W1 C1 -159.9(6)
C5 C4 W1 C23 71.4(4)
C3 C4 W1 C23 -171.1(3)
C8 C4 W1 C23 -51.5(6)
C3 C4 W1 C5 117.5(5)
C8 C4 W1 C5 -122.9(7)
C4 C5 W1 N1 85.5(5)
C1 C5 W1 N1 -31.0(6)
C9 C5 W1 N1 -151.6(5)
C4 C5 W1 C10 -38.9(4)
C1 C5 W1 C10 -155.4(3)
C9 C5 W1 C10 84.0(5)
C4 C5 W1 C21 -177.2(3)
C1 C5 W1 C21 66.3(3)
C9 C5 W1 C21 -54.3(5)
C4 C5 W1 C22 -146.5(3)
C1 C5 W1 C22 97.0(3)
C9 C5 W1 C22 -23.6(6)
C4 C5 W1 C2 79.4(4)
C1 C5 W1 C2 -37.1(3)
C9 C5 W1 C2 -157.7(6)
C4 C5 W1 C3 37.0(3)
C1 C5 W1 C3 -79.5(3)
C9 C5 W1 C3 159.9(6)
C4 C5 W1 C1 116.5(5)
C9 C5 W1 C1 -120.6(7)
C4 C5 W1 C23 -115.3(3)
C1 C5 W1 C23 128.2(3)
C9 C5 W1 C23 7.6(5)
C1 C5 W1 C4 -116.5(5)
C9 C5 W1 C4 122.9(7)
